data_4303237
loop_
_publ_author_name
'Longsheng Wang'
'Li Zhu'
'Panchao Yin'
'Weiwei Fu'
'Jiake Chen'
'Jian Hao'
'Fengping Xiao'
'Chunlin Lv'
'Jin Zhang'
'Lu Shi'
'Qiang Li'
'Yongge Wei'

_publ_contact_author_address
;
Department of Chemistry
Tsinghua University
Beijing 100084
P. R. China
;
_publ_contact_author_email yonggewei@mail.tsinghua.edu.cn
_publ_contact_author_name 'Dr Yongge Wei'
_publ_section_title
;
From 0D dimer to 2D Network-Supramolecular Assembly of Organic
Derivatized Polyoxometalates with Remote Hydroxyl via Hydrogen Bonding
;
_journal_name_full 'Inorganic Chemistry'
_journal_page_first 9222
_journal_page_last 9235
_journal_paper_doi 10.1021/ic900985w
_journal_volume 48
_journal_year 2009
_chemical_formula_sum 'C40 H83 Mo6 N3 O20'
_chemical_formula_weight 1501.73
_chemical_name_systematic
; 
 ? 
;
_space_group_IT_number 2
_symmetry_cell_setting triclinic
_symmetry_space_group_name_Hall '-P 1'
_symmetry_space_group_name_H-M 'P -1'
_atom_sites_solution_hydrogens geom
_atom_sites_solution_primary direct
_atom_sites_solution_secondary difmap
_audit_creation_method SHELXL-97
_cell_angle_alpha 73.63(3)
_cell_angle_beta 72.36(3)
_cell_angle_gamma 79.75(3)
_cell_formula_units_Z 2
_cell_length_a 12.604(3)
_cell_length_b 13.104(3)
_cell_length_c 19.371(4)
_cell_measurement_reflns_used 15565
_cell_measurement_temperature 293(2)
_cell_measurement_theta_max 54.94
_cell_measurement_theta_min 6.21
_cell_volume 2910.3(13)
_computing_cell_refinement 'Rigaku RAPID AUTO Ver2.30'
_computing_data_collection 'Rigaku RAPID AUTO Ver2.30'
_computing_data_reduction 'Rigaku RAPID AUTO Ver2.30'
_computing_molecular_graphics 'Bruker SHELXTL'
_computing_publication_material 'Bruker SHELXTL'
_computing_structure_refinement 'SHELXL-97 (Sheldrick, 1997)'
_computing_structure_solution 'SHELXS-97 (Sheldrick, 1990)'
_diffrn_ambient_temperature 293(2)
_diffrn_detector_area_resol_mean '100x100 micron'
_diffrn_measured_fraction_theta_full 0.993
_diffrn_measured_fraction_theta_max 0.993
_diffrn_measurement_device_type 'Rigaku RAXIS-RAPID'
_diffrn_measurement_method Oscillation
_diffrn_radiation_monochromator graphite
_diffrn_radiation_source 'fine-focus sealed tube'
_diffrn_radiation_type MoK\a
_diffrn_radiation_wavelength 0.71073
_diffrn_reflns_av_R_equivalents 0.0351
_diffrn_reflns_av_sigmaI/netI 0.0447
_diffrn_reflns_limit_h_max 15
_diffrn_reflns_limit_h_min -15
_diffrn_reflns_limit_k_max 15
_diffrn_reflns_limit_k_min -16
_diffrn_reflns_limit_l_max 23
_diffrn_reflns_limit_l_min -23
_diffrn_reflns_number 25111
_diffrn_reflns_theta_full 26.00
_diffrn_reflns_theta_max 26.00
_diffrn_reflns_theta_min 3.10
_exptl_absorpt_coefficient_mu 1.321
_exptl_absorpt_correction_T_max 0.6201
_exptl_absorpt_correction_T_min 0.4180
_exptl_absorpt_correction_type multi-scan
_exptl_crystal_colour brown
_exptl_crystal_density_diffrn 1.714
_exptl_crystal_density_method 'not measured'
_exptl_crystal_description block
_exptl_crystal_F_000 1512
_exptl_crystal_size_max 0.80
_exptl_crystal_size_mid 0.50
_exptl_crystal_size_min 0.40
_refine_diff_density_max 1.086
_refine_diff_density_min -1.481
_refine_diff_density_rms 0.091
_refine_ls_extinction_method none
_refine_ls_goodness_of_fit_ref 1.101
_refine_ls_hydrogen_treatment constr
_refine_ls_matrix_type full
_refine_ls_number_parameters 616
_refine_ls_number_reflns 11380
_refine_ls_number_restraints 53
_refine_ls_restrained_S_all 1.104
_refine_ls_R_factor_all 0.0506
_refine_ls_R_factor_gt 0.0427
_refine_ls_shift/su_max 0.002
_refine_ls_shift/su_mean 0.000
_refine_ls_structure_factor_coef Fsqd
_refine_ls_weighting_details 'calc w=1/[\s^2^(Fo^2^)+(0.0620P)^2^+1.6474P] where P=(Fo^2^+2Fc^2^)/3'
_refine_ls_weighting_scheme calc
_refine_ls_wR_factor_gt 0.1221
_refine_ls_wR_factor_ref 0.1276
_reflns_number_gt 9352
_reflns_number_total 11380
_reflns_threshold_expression >2sigma(I)
_cod_data_source_file ic900985w_si_001_5.cif
_cod_data_source_block Phen-EtOH
_cod_original_cell_volume 2910.3(10)
_cod_database_code 4303237

loop_
_symmetry_equiv_pos_as_xyz
'x, y, z'
'-x, -y, -z'

loop_
_atom_site_label
_atom_site_type_symbol
_atom_site_fract_x
_atom_site_fract_y
_atom_site_fract_z
_atom_site_U_iso_or_equiv
_atom_site_adp_type
_atom_site_occupancy
_atom_site_symmetry_multiplicity
_atom_site_calc_flag
_atom_site_refinement_flags
_atom_site_disorder_assembly
_atom_site_disorder_group
Mo1 Mo 0.01493(3) 0.49932(3) 0.77534(2) 0.05641(11) Uani 1 1 d . . .
Mo2 Mo -0.18806(3) 0.54211(3) 0.69839(3) 0.06429(12) Uani 1 1 d . . .
Mo3 Mo -0.21925(3) 0.62425(3) 0.85008(2) 0.06919(13) Uani 1 1 d . . .
Mo4 Mo 0.03752(3) 0.66852(3) 0.61523(2) 0.05575(11) Uani 1 1 d . . .
Mo5 Mo 0.00648(3) 0.75142(3) 0.76660(2) 0.05970(12) Uani 1 1 d . . .
Mo6 Mo -0.20038(3) 0.79887(3) 0.68699(2) 0.05113(10) Uani 1 1 d . . .
O1 O -0.08944(18) 0.64436(17) 0.73313(13) 0.0439(5) Uani 1 1 d . . .
O2 O -0.2644(3) 0.4687(3) 0.6766(3) 0.0986(13) Uani 1 1 d . . .
O3 O -0.3129(4) 0.6145(4) 0.9339(2) 0.1153(16) Uani 1 1 d . . .
O4 O 0.1272(3) 0.6839(3) 0.52923(18) 0.0843(10) Uani 1 1 d . . .
O5 O 0.0800(3) 0.8292(3) 0.7864(2) 0.0928(12) Uani 1 1 d . . .
O6 O -0.2777(3) 0.9096(2) 0.6540(2) 0.0738(9) Uani 1 1 d . . .
O7 O -0.0866(2) 0.4377(2) 0.74475(19) 0.0664(8) Uani 1 1 d . . .
O8 O -0.1071(3) 0.5126(2) 0.86497(17) 0.0720(8) Uani 1 1 d . . .
O9 O 0.1000(2) 0.5401(2) 0.67361(16) 0.0599(7) Uani 1 1 d . . .
O10 O 0.0766(3) 0.6130(2) 0.79487(18) 0.0658(8) Uani 1 1 d . . .
O11 O -0.2741(2) 0.5485(2) 0.8006(2) 0.0752(9) Uani 1 1 d . . .
O12 O -0.0684(3) 0.5764(2) 0.61238(18) 0.0654(8) Uani 1 1 d . . .
O13 O -0.1163(3) 0.7209(3) 0.85182(17) 0.0754(9) Uani 1 1 d . . .
O14 O 0.0912(2) 0.7468(2) 0.66374(17) 0.0620(7) Uani 1 1 d . . .
O15 O -0.2585(2) 0.6846(2) 0.6706(2) 0.0669(8) Uani 1 1 d . . .
O16 O -0.2800(2) 0.7554(2) 0.78937(18) 0.0692(8) Uani 1 1 d . . .
O17 O -0.0771(2) 0.7829(2) 0.60124(15) 0.0580(7) Uani 1 1 d . . .
O18 O -0.0981(2) 0.8535(2) 0.71894(17) 0.0611(7) Uani 1 1 d . . .
O19 O 0.3310(4) 0.0717(3) 0.9813(2) 0.1079(14) Uani 1 1 d . . .
H19A H 0.3122 0.0746 1.0251 0.162 Uiso 1 1 calc R . .
O20 O 0.3138(4) 0.0785(3) 1.1241(2) 0.1061(13) Uani 1 1 d . . .
H20A H 0.2696 0.0334 1.1460 0.159 Uiso 1 1 calc R . .
N1 N 0.0959(3) 0.3894(3) 0.8137(2) 0.0707(10) Uani 1 1 d . . .
N2 N -0.0287(3) 0.1645(2) 0.65975(19) 0.0537(7) Uani 1 1 d . . .
N3 N 0.3917(3) 0.5915(4) 0.7997(2) 0.0739(10) Uani 1 1 d . . .
C1 C 0.1566(3) 0.3104(3) 0.8561(3) 0.0620(10) Uani 1 1 d . . .
C2 C 0.1371(4) 0.3046(4) 0.9314(3) 0.0707(12) Uani 1 1 d . . .
H2A H 0.0850 0.3541 0.9532 0.085 Uiso 1 1 calc R . .
C3 C 0.1951(4) 0.2253(4) 0.9741(3) 0.0730(12) Uani 1 1 d . . .
H3A H 0.1821 0.2213 1.0247 0.088 Uiso 1 1 calc R . .
C4 C 0.2719(4) 0.1525(4) 0.9418(3) 0.0755(13) Uani 1 1 d . . .
C5 C 0.2928(5) 0.1594(4) 0.8664(3) 0.0914(17) Uani 1 1 d . . .
H5A H 0.3466 0.1112 0.8444 0.110 Uiso 1 1 calc R . .
C6 C 0.2345(4) 0.2373(4) 0.8236(3) 0.0782(14) Uani 1 1 d . . .
H6A H 0.2474 0.2406 0.7732 0.094 Uiso 1 1 calc R . .
C7 C 0.4160(6) 0.0419(5) 1.1416(4) 0.107(2) Uani 1 1 d . . .
H7A H 0.4440 -0.0257 1.1280 0.128 Uiso 1 1 calc R . .
H7B H 0.4039 0.0291 1.1951 0.128 Uiso 1 1 calc R . .
C8 C 0.4992(7) 0.1168(6) 1.1036(5) 0.130(3) Uani 1 1 d . . .
H8A H 0.5677 0.0879 1.1171 0.195 Uiso 1 1 calc R . .
H8B H 0.4727 0.1832 1.1179 0.195 Uiso 1 1 calc R . .
H8C H 0.5123 0.1289 1.0506 0.195 Uiso 1 1 calc R . .
C111 C -0.0385(4) 0.0873(3) 0.7368(2) 0.0656(11) Uani 1 1 d . . .
H11D H -0.0867 0.0339 0.7421 0.079 Uiso 1 1 calc R . .
H11E H 0.0351 0.0504 0.7380 0.079 Uiso 1 1 calc R . .
C112 C -0.0830(5) 0.1353(5) 0.8036(3) 0.0907(16) Uani 1 1 d . . .
H11F H -0.1594 0.1669 0.8064 0.109 Uiso 1 1 calc R . .
H11G H -0.0380 0.1910 0.7987 0.109 Uiso 1 1 calc R . .
C113 C -0.0794(7) 0.0469(6) 0.8755(4) 0.120(2) Uani 1 1 d . . .
H11H H -0.1320 0.0700 0.9178 0.144 Uiso 1 1 calc R . .
H11I H -0.1039 -0.0172 0.8721 0.144 Uiso 1 1 calc R . .
C114 C 0.0307(9) 0.0203(8) 0.8896(5) 0.158(4) Uani 1 1 d . . .
H11A H 0.0269 -0.0357 0.9344 0.237 Uiso 1 1 calc R . .
H11B H 0.0543 0.0824 0.8954 0.237 Uiso 1 1 calc R . .
H11C H 0.0834 -0.0033 0.8483 0.237 Uiso 1 1 calc R . .
C121 C 0.0591(4) 0.2389(4) 0.6456(3) 0.0676(11) Uani 1 1 d U . .
H12D H 0.0332 0.2814 0.6824 0.081 Uiso 1 1 calc R . .
H12E H 0.1270 0.1957 0.6541 0.081 Uiso 1 1 calc R . .
C122 C 0.0882(4) 0.3137(4) 0.5696(3) 0.0845(14) Uani 1 1 d U . .
H12F H 0.0247 0.3664 0.5642 0.101 Uiso 1 1 calc R . .
H12G H 0.1018 0.2735 0.5322 0.101 Uiso 1 1 calc R . .
C123 C 0.1909(5) 0.3717(6) 0.5546(5) 0.124(3) Uani 1 1 d DU . .
H12H H 0.1872 0.4377 0.5166 0.149 Uiso 1 1 calc R . .
H12I H 0.1905 0.3900 0.5999 0.149 Uiso 1 1 calc R . .
C124 C 0.2918(5) 0.3081(6) 0.5308(5) 0.125 Uani 1 1 d DU . .
H12A H 0.3544 0.3464 0.5228 0.188 Uiso 1 1 calc R . .
H12B H 0.2935 0.2919 0.4851 0.188 Uiso 1 1 calc R . .
H12C H 0.2957 0.2428 0.5684 0.188 Uiso 1 1 calc R . .
C131 C 0.0044(3) 0.0982(3) 0.6015(2) 0.0535(9) Uani 1 1 d . . .
H13D H -0.0497 0.0468 0.6154 0.064 Uiso 1 1 calc R . .
H13E H -0.0008 0.1455 0.5538 0.064 Uiso 1 1 calc R . .
C132 C 0.1203(3) 0.0384(3) 0.5912(2) 0.0609(10) Uani 1 1 d . . .
H13F H 0.1266 -0.0109 0.6380 0.073 Uiso 1 1 calc R . .
H13G H 0.1758 0.0885 0.5764 0.073 Uiso 1 1 calc R . .
C133 C 0.1416(4) -0.0232(3) 0.5316(2) 0.0620(10) Uani 1 1 d . . .
H13H H 0.0852 -0.0727 0.5466 0.074 Uiso 1 1 calc R . .
H13I H 0.1347 0.0264 0.4851 0.074 Uiso 1 1 calc R . .
C134 C 0.2567(4) -0.0849(4) 0.5192(3) 0.0869(15) Uani 1 1 d . . .
H13A H 0.2667 -0.1230 0.4817 0.130 Uiso 1 1 calc R . .
H13B H 0.2635 -0.1348 0.5650 0.130 Uiso 1 1 calc R . .
H13C H 0.3127 -0.0360 0.5031 0.130 Uiso 1 1 calc R . .
C141 C -0.1384(3) 0.2314(3) 0.6548(3) 0.0583(9) Uani 1 1 d . . .
H14D H -0.1285 0.2770 0.6047 0.070 Uiso 1 1 calc R . .
H14E H -0.1557 0.2776 0.6889 0.070 Uiso 1 1 calc R . .
C142 C -0.2381(4) 0.1690(4) 0.6725(3) 0.0673(11) Uani 1 1 d . . .
H14F H -0.2576 0.1326 0.7251 0.081 Uiso 1 1 calc R . .
H14G H -0.2188 0.1155 0.6437 0.081 Uiso 1 1 calc R . .
C143 C -0.3377(4) 0.2450(4) 0.6538(3) 0.0742(12) Uani 1 1 d . . .
H14H H -0.3545 0.2997 0.6815 0.089 Uiso 1 1 calc R . .
H14I H -0.3178 0.2802 0.6010 0.089 Uiso 1 1 calc R . .
C144 C -0.4405(4) 0.1889(5) 0.6718(4) 0.0960(17) Uani 1 1 d . . .
H14A H -0.5004 0.2399 0.6588 0.144 Uiso 1 1 calc R . .
H14B H -0.4619 0.1556 0.7243 0.144 Uiso 1 1 calc R . .
H14C H -0.4247 0.1354 0.6439 0.144 Uiso 1 1 calc R . .
C211 C 0.2830(4) 0.6125(5) 0.8584(3) 0.0798(14) Uani 1 1 d . . .
H21D H 0.2337 0.6654 0.8335 0.096 Uiso 1 1 calc R . .
H21E H 0.2469 0.5470 0.8792 0.096 Uiso 1 1 calc R . .
C212 C 0.2947(5) 0.6510(6) 0.9225(3) 0.1000(18) Uani 1 1 d . . .
H21F H 0.3339 0.7147 0.9031 0.120 Uiso 1 1 calc R . .
H21G H 0.3375 0.5962 0.9515 0.120 Uiso 1 1 calc R . .
C213 C 0.1774(6) 0.6758(6) 0.9721(4) 0.113(2) Uani 1 1 d . . .
H21H H 0.1318 0.7217 0.9409 0.135 Uiso 1 1 calc R . .
H21I H 0.1430 0.6096 0.9962 0.135 Uiso 1 1 calc R . .
C214 C 0.1785(9) 0.7287(9) 1.0305(6) 0.182(4) Uani 1 1 d . . .
H21A H 0.1032 0.7431 1.0592 0.273 Uiso 1 1 calc R . .
H21B H 0.2118 0.7947 1.0071 0.273 Uiso 1 1 calc R . .
H21C H 0.2212 0.6826 1.0628 0.273 Uiso 1 1 calc R . .
C221 C 0.4722(4) 0.5078(5) 0.8350(3) 0.0864(15) Uani 1 1 d . . .
H22D H 0.5394 0.4963 0.7960 0.104 Uiso 1 1 calc R . .
H22E H 0.4935 0.5360 0.8696 0.104 Uiso 1 1 calc R . .
C222 C 0.4285(5) 0.4009(5) 0.8763(4) 0.1033(19) Uani 1 1 d . . .
H22F H 0.4116 0.3690 0.8418 0.124 Uiso 1 1 calc R . .
H22G H 0.3600 0.4109 0.9147 0.124 Uiso 1 1 calc R . .
C223 C 0.5154(8) 0.3270(7) 0.9118(5) 0.146(3) Uani 1 1 d . . .
H22H H 0.5500 0.3683 0.9320 0.175 Uiso 1 1 calc R . .
H22I H 0.4776 0.2730 0.9532 0.175 Uiso 1 1 calc R . .
C224 C 0.5958(9) 0.2781(9) 0.8655(6) 0.182(4) Uani 1 1 d . . .
H22A H 0.6454 0.2312 0.8925 0.273 Uiso 1 1 calc R . .
H22B H 0.6371 0.3306 0.8259 0.273 Uiso 1 1 calc R . .
H22C H 0.5627 0.2373 0.8449 0.273 Uiso 1 1 calc R . .
C231 C 0.3588(4) 0.5536(5) 0.7424(3) 0.0788(14) Uani 1 1 d . . .
H23D H 0.3139 0.4944 0.7687 0.095 Uiso 1 1 calc R . .
H23E H 0.3117 0.6111 0.7188 0.095 Uiso 1 1 calc R . .
C232 C 0.4532(5) 0.5184(7) 0.6822(4) 0.111(2) Uani 1 1 d . . .
H23F H 0.4920 0.4518 0.7037 0.134 Uiso 1 1 calc R . .
H23G H 0.5061 0.5717 0.6610 0.134 Uiso 1 1 calc R . .
C233 C 0.4102(7) 0.5027(6) 0.6204(4) 0.124(3) Uani 1 1 d . . .
H23H H 0.4667 0.4581 0.5923 0.149 Uiso 1 1 calc R . .
H23I H 0.3439 0.4647 0.6433 0.149 Uiso 1 1 calc R . .
C234 C 0.3831(6) 0.6005(8) 0.5694(4) 0.142(3) Uani 1 1 d . . .
H23A H 0.3555 0.5845 0.5330 0.213 Uiso 1 1 calc R . .
H23B H 0.4490 0.6372 0.5447 0.213 Uiso 1 1 calc R . .
H23C H 0.3267 0.6451 0.5965 0.213 Uiso 1 1 calc R . .
C241 C 0.4496(4) 0.6928(5) 0.7636(3) 0.0892(15) Uani 1 1 d U . .
H24D H 0.4739 0.7110 0.8012 0.107 Uiso 1 1 calc R . .
H24E H 0.5162 0.6774 0.7254 0.107 Uiso 1 1 calc R . .
C242 C 0.3829(6) 0.7889(6) 0.7288(5) 0.120(2) Uani 1 1 d U . .
H24F H 0.3573 0.7720 0.6912 0.144 Uiso 1 1 calc R . .
H24G H 0.3174 0.8074 0.7668 0.144 Uiso 1 1 calc R . .
C243 C 0.4481(8) 0.8803(7) 0.6944(7) 0.195(5) Uani 1 1 d U . .
H24H H 0.5026 0.8680 0.6492 0.234 Uiso 1 1 calc R . .
H24I H 0.4887 0.8858 0.7282 0.234 Uiso 1 1 calc R . .
C244 C 0.3782(11) 0.9843(9) 0.6753(9) 0.279(9) Uani 1 1 d U . .
H24A H 0.4249 1.0419 0.6567 0.419 Uiso 1 1 calc R . .
H24B H 0.3212 0.9951 0.7192 0.419 Uiso 1 1 calc R . .
H24C H 0.3439 0.9823 0.6377 0.419 Uiso 1 1 calc R . .

loop_
_atom_site_aniso_label
_atom_site_aniso_U_11
_atom_site_aniso_U_22
_atom_site_aniso_U_33
_atom_site_aniso_U_23
_atom_site_aniso_U_13
_atom_site_aniso_U_12
Mo1 0.05222(19) 0.04320(19) 0.0673(2) -0.00865(16) -0.01666(17) 0.00508(15)
Mo2 0.04993(19) 0.0446(2) 0.1076(3) -0.0281(2) -0.0251(2) -0.00551(15)
Mo3 0.0622(2) 0.0577(2) 0.0636(2) -0.00885(18) 0.00877(18) 0.00046(18)
Mo4 0.04524(18) 0.0580(2) 0.0550(2) -0.01249(16) -0.00469(15) 0.00037(15)
Mo5 0.0593(2) 0.0513(2) 0.0794(3) -0.02278(18) -0.02877(19) -0.00414(16)
Mo6 0.04291(17) 0.03838(18) 0.0699(2) -0.01236(15) -0.01533(16) 0.00051(13)
O1 0.0391(12) 0.0349(12) 0.0554(14) -0.0103(11) -0.0111(11) -0.0017(10)
O2 0.082(2) 0.067(2) 0.175(4) -0.049(2) -0.055(3) -0.0118(18)
O3 0.102(3) 0.103(3) 0.082(2) -0.004(2) 0.033(2) 0.009(2)
O4 0.069(2) 0.100(3) 0.0606(18) -0.0120(17) 0.0012(16) 0.0041(18)
O5 0.098(3) 0.078(2) 0.135(3) -0.043(2) -0.062(3) -0.010(2)
O6 0.0626(17) 0.0475(16) 0.104(2) -0.0130(16) -0.0244(17) 0.0090(14)
O7 0.0615(17) 0.0387(14) 0.100(2) -0.0180(15) -0.0255(17) -0.0001(12)
O8 0.075(2) 0.0560(18) 0.0643(18) -0.0032(14) -0.0021(15) -0.0013(15)
O9 0.0453(13) 0.0589(17) 0.0659(17) -0.0170(13) -0.0074(12) 0.0088(12)
O10 0.0641(17) 0.0630(18) 0.0789(19) -0.0162(15) -0.0357(16) -0.0007(14)
O11 0.0454(15) 0.0536(17) 0.109(3) -0.0088(17) -0.0015(16) -0.0126(13)
O12 0.0675(17) 0.0655(18) 0.0742(19) -0.0334(15) -0.0247(15) 0.0024(14)
O13 0.091(2) 0.073(2) 0.0618(18) -0.0310(16) -0.0146(17) 0.0066(18)
O14 0.0429(13) 0.0592(17) 0.0772(19) -0.0061(14) -0.0126(13) -0.0111(12)
O15 0.0480(14) 0.0545(17) 0.107(2) -0.0234(16) -0.0322(16) -0.0018(12)
O16 0.0530(15) 0.0566(17) 0.078(2) -0.0173(15) 0.0041(14) 0.0080(13)
O17 0.0556(15) 0.0535(16) 0.0583(15) -0.0064(12) -0.0136(13) -0.0037(12)
O18 0.0651(17) 0.0391(14) 0.0828(19) -0.0149(13) -0.0235(15) -0.0079(12)
O19 0.122(3) 0.095(3) 0.101(3) -0.026(2) -0.052(3) 0.048(2)
O20 0.115(3) 0.097(3) 0.120(3) -0.042(3) -0.051(3) 0.015(2)
N1 0.063(2) 0.052(2) 0.086(3) -0.0056(18) -0.022(2) 0.0061(17)
N2 0.0583(18) 0.0411(16) 0.0663(19) -0.0215(15) -0.0153(16) -0.0051(14)
N3 0.0455(18) 0.093(3) 0.089(3) -0.025(2) -0.0203(19) -0.0130(18)
C1 0.054(2) 0.049(2) 0.078(3) -0.010(2) -0.019(2) 0.0024(18)
C2 0.064(3) 0.059(3) 0.083(3) -0.024(2) -0.011(2) 0.007(2)
C3 0.076(3) 0.067(3) 0.071(3) -0.017(2) -0.022(2) 0.010(2)
C4 0.077(3) 0.069(3) 0.078(3) -0.015(2) -0.031(3) 0.015(2)
C5 0.095(4) 0.083(4) 0.094(4) -0.037(3) -0.034(3) 0.039(3)
C6 0.083(3) 0.075(3) 0.073(3) -0.022(2) -0.026(3) 0.017(3)
C7 0.117(5) 0.081(4) 0.125(5) -0.015(4) -0.058(5) 0.009(4)
C8 0.117(6) 0.102(5) 0.158(7) -0.041(5) -0.019(5) 0.005(5)
C111 0.079(3) 0.054(2) 0.068(3) -0.022(2) -0.025(2) -0.001(2)
C112 0.112(4) 0.090(4) 0.075(3) -0.037(3) -0.021(3) -0.003(3)
C113 0.162(7) 0.132(6) 0.079(4) -0.045(4) -0.021(4) -0.037(5)
C114 0.213(10) 0.173(9) 0.112(6) -0.050(6) -0.063(7) -0.019(8)
C121 0.062(2) 0.062(3) 0.091(3) -0.038(2) -0.022(2) -0.006(2)
C122 0.077(3) 0.071(3) 0.108(4) -0.030(3) -0.007(3) -0.028(3)
C123 0.090(4) 0.122(5) 0.180(7) -0.101(5) 0.013(4) -0.041(4)
C124 0.091 0.124 0.180 -0.102 0.015 -0.043
C131 0.056(2) 0.048(2) 0.064(2) -0.0239(18) -0.0167(18) -0.0047(17)
C132 0.061(2) 0.055(2) 0.073(3) -0.026(2) -0.022(2) 0.0020(19)
C133 0.072(3) 0.053(2) 0.062(2) -0.0201(19) -0.018(2) 0.0032(19)
C134 0.079(3) 0.078(3) 0.096(4) -0.034(3) -0.011(3) 0.010(3)
C141 0.058(2) 0.042(2) 0.077(3) -0.0227(19) -0.014(2) -0.0036(17)
C142 0.058(2) 0.055(2) 0.086(3) -0.020(2) -0.013(2) -0.0075(19)
C143 0.062(3) 0.065(3) 0.094(3) -0.024(3) -0.015(2) -0.007(2)
C144 0.069(3) 0.093(4) 0.130(5) -0.027(4) -0.030(3) -0.014(3)
C211 0.054(2) 0.101(4) 0.090(3) -0.032(3) -0.016(2) -0.013(2)
C212 0.091(4) 0.119(5) 0.099(4) -0.034(4) -0.024(3) -0.025(4)
C213 0.112(5) 0.136(6) 0.088(4) -0.043(4) -0.013(4) -0.007(4)
C214 0.195(10) 0.195(10) 0.177(9) -0.092(8) 0.001(8) -0.086(8)
C221 0.052(2) 0.107(4) 0.102(4) -0.021(3) -0.028(3) -0.006(3)
C222 0.086(4) 0.101(5) 0.116(5) -0.002(4) -0.038(4) -0.013(3)
C223 0.145(7) 0.120(6) 0.141(7) -0.014(5) -0.035(6) 0.031(5)
C224 0.173(9) 0.173(10) 0.157(9) -0.039(7) -0.012(7) 0.030(8)
C231 0.056(2) 0.099(4) 0.086(3) -0.029(3) -0.022(2) -0.004(2)
C232 0.077(4) 0.156(6) 0.106(5) -0.052(4) -0.034(3) 0.025(4)
C233 0.125(6) 0.142(7) 0.110(5) -0.055(5) -0.042(5) 0.030(5)
C234 0.099(5) 0.191(9) 0.111(5) -0.018(6) -0.024(4) 0.012(5)
C241 0.060(3) 0.097(4) 0.110(4) -0.017(3) -0.023(3) -0.018(3)
C242 0.087(4) 0.109(5) 0.163(7) -0.002(4) -0.053(4) -0.025(3)
C243 0.154(7) 0.129(6) 0.307(13) 0.056(7) -0.139(9) -0.071(5)
C244 0.263(13) 0.134(7) 0.51(2) 0.037(11) -0.276(16) -0.068(8)

loop_
_atom_type_symbol
_atom_type_description
_atom_type_scat_dispersion_real
_atom_type_scat_dispersion_imag
_atom_type_scat_source
C C 0.0033 0.0016 'International Tables Vol C Tables 4.2.6.8 and 6.1.1.4'
H H 0.0000 0.0000 'International Tables Vol C Tables 4.2.6.8 and 6.1.1.4'
N N 0.0061 0.0033 'International Tables Vol C Tables 4.2.6.8 and 6.1.1.4'
O O 0.0106 0.0060 'International Tables Vol C Tables 4.2.6.8 and 6.1.1.4'
Mo Mo -1.6832 0.6857 'International Tables Vol C Tables 4.2.6.8 and 6.1.1.4'

loop_
_geom_angle_atom_site_label_1
_geom_angle_atom_site_label_2
_geom_angle_atom_site_label_3
_geom_angle
_geom_angle_site_symmetry_1
_geom_angle_site_symmetry_3
_geom_angle_publ_flag
N1 Mo1 O9 103.50(16) . . ?
N1 Mo1 O7 103.84(17) . . ?
O9 Mo1 O7 89.72(14) . . ?
N1 Mo1 O8 99.87(17) . . ?
O9 Mo1 O8 156.44(12) . . ?
O7 Mo1 O8 87.60(15) . . ?
N1 Mo1 O10 99.30(16) . . ?
O9 Mo1 O10 87.99(14) . . ?
O7 Mo1 O10 156.63(12) . . ?
O8 Mo1 O10 85.30(15) . . ?
N1 Mo1 O1 175.98(15) . . ?
O9 Mo1 O1 79.15(10) . . ?
O7 Mo1 O1 79.06(10) . . ?
O8 Mo1 O1 77.35(11) . . ?
O10 Mo1 O1 77.67(10) . . ?
O2 Mo2 O12 105.07(19) . . ?
O2 Mo2 O7 104.02(16) . . ?
O12 Mo2 O7 88.84(14) . . ?
O2 Mo2 O15 102.31(16) . . ?
O12 Mo2 O15 88.66(15) . . ?
O7 Mo2 O15 153.29(12) . . ?
O2 Mo2 O11 102.03(19) . . ?
O12 Mo2 O11 152.89(13) . . ?
O7 Mo2 O11 85.59(14) . . ?
O15 Mo2 O11 84.62(15) . . ?
O2 Mo2 O1 177.41(17) . . ?
O12 Mo2 O1 77.44(11) . . ?
O7 Mo2 O1 76.52(10) . . ?
O15 Mo2 O1 76.98(10) . . ?
O11 Mo2 O1 75.45(11) . . ?
O3 Mo3 O8 105.23(18) . . ?
O3 Mo3 O11 104.7(2) . . ?
O8 Mo3 O11 90.45(15) . . ?
O3 Mo3 O16 102.19(17) . . ?
O8 Mo3 O16 152.24(13) . . ?
O11 Mo3 O16 86.78(15) . . ?
O3 Mo3 O13 102.7(2) . . ?
O8 Mo3 O13 87.07(15) . . ?
O11 Mo3 O13 152.17(14) . . ?
O16 Mo3 O13 82.72(15) . . ?
O3 Mo3 O1 177.97(17) . . ?
O8 Mo3 O1 76.18(11) . . ?
O11 Mo3 O1 76.64(11) . . ?
O16 Mo3 O1 76.30(10) . . ?
O13 Mo3 O1 75.86(11) . . ?
O4 Mo4 O14 104.75(17) . . ?
O4 Mo4 O17 102.78(15) . . ?
O14 Mo4 O17 88.84(12) . . ?
O4 Mo4 O9 104.21(15) . . ?
O14 Mo4 O9 87.65(13) . . ?
O17 Mo4 O9 152.78(12) . . ?
O4 Mo4 O12 102.69(17) . . ?
O14 Mo4 O12 152.55(13) . . ?
O17 Mo4 O12 85.55(13) . . ?
O9 Mo4 O12 85.22(13) . . ?
O4 Mo4 O1 178.33(15) . . ?
O14 Mo4 O1 76.92(11) . . ?
O17 Mo4 O1 77.10(10) . . ?
O9 Mo4 O1 75.82(10) . . ?
O12 Mo4 O1 75.64(11) . . ?
O5 Mo5 O10 103.58(16) . . ?
O5 Mo5 O13 105.36(19) . . ?
O10 Mo5 O13 90.34(15) . . ?
O5 Mo5 O18 103.50(15) . . ?
O10 Mo5 O18 152.55(12) . . ?
O13 Mo5 O18 86.79(14) . . ?
O5 Mo5 O14 101.65(18) . . ?
O10 Mo5 O14 85.95(14) . . ?
O13 Mo5 O14 152.85(13) . . ?
O18 Mo5 O14 84.30(13) . . ?
O5 Mo5 O1 177.13(17) . . ?
O10 Mo5 O1 76.40(10) . . ?
O13 Mo5 O1 77.51(12) . . ?
O18 Mo5 O1 76.33(10) . . ?
O14 Mo5 O1 75.48(10) . . ?
O6 Mo6 O18 102.88(14) . . ?
O6 Mo6 O16 103.65(15) . . ?
O18 Mo6 O16 87.56(15) . . ?
O6 Mo6 O15 104.60(15) . . ?
O18 Mo6 O15 152.49(12) . . ?
O16 Mo6 O15 87.31(15) . . ?
O6 Mo6 O17 103.76(15) . . ?
O18 Mo6 O17 86.18(13) . . ?
O16 Mo6 O17 152.59(12) . . ?
O15 Mo6 O17 86.05(14) . . ?
O6 Mo6 O1 179.19(13) . . ?
O18 Mo6 O1 76.39(10) . . ?
O16 Mo6 O1 76.69(11) . . ?
O15 Mo6 O1 76.12(10) . . ?
O17 Mo6 O1 75.90(10) . . ?
Mo1 O1 Mo2 90.63(8) . . ?
Mo1 O1 Mo4 90.54(8) . . ?
Mo2 O1 Mo4 89.91(8) . . ?
Mo1 O1 Mo5 91.02(8) . . ?
Mo2 O1 Mo5 178.34(10) . . ?
Mo4 O1 Mo5 90.02(8) . . ?
Mo1 O1 Mo3 90.93(9) . . ?
Mo2 O1 Mo3 90.15(8) . . ?
Mo4 O1 Mo3 178.52(10) . . ?
Mo5 O1 Mo3 89.87(8) . . ?
Mo1 O1 Mo6 179.48(11) . . ?
Mo2 O1 Mo6 89.09(7) . . ?
Mo4 O1 Mo6 89.02(8) . . ?
Mo5 O1 Mo6 89.26(8) . . ?
Mo3 O1 Mo6 89.50(8) . . ?
Mo2 O7 Mo1 113.64(14) . . ?
Mo3 O8 Mo1 115.39(15) . . ?
Mo1 O9 Mo4 114.48(13) . . ?
Mo5 O10 Mo1 114.90(13) . . ?
Mo3 O11 Mo2 117.75(15) . . ?
Mo2 O12 Mo4 116.97(14) . . ?
Mo5 O13 Mo3 116.67(15) . . ?
Mo4 O14 Mo5 117.56(14) . . ?
Mo6 O15 Mo2 117.77(14) . . ?
Mo6 O16 Mo3 117.45(13) . . ?
Mo4 O17 Mo6 117.91(14) . . ?
Mo6 O18 Mo5 117.90(13) . . ?
C4 O19 H19A 109.5 . . ?
C7 O20 H20A 109.5 . . ?
C1 N1 Mo1 168.8(4) . . ?
C141 N2 C121 108.5(3) . . ?
C141 N2 C131 108.8(3) . . ?
C121 N2 C131 111.0(3) . . ?
C141 N2 C111 111.6(3) . . ?
C121 N2 C111 108.9(3) . . ?
C131 N2 C111 108.0(3) . . ?
C241 N3 C221 107.4(4) . . ?
C241 N3 C231 110.9(4) . . ?
C221 N3 C231 110.9(4) . . ?
C241 N3 C211 110.3(4) . . ?
C221 N3 C211 110.9(4) . . ?
C231 N3 C211 106.4(3) . . ?
C6 C1 C2 120.0(4) . . ?
C6 C1 N1 120.4(4) . . ?
C2 C1 N1 119.7(4) . . ?
C3 C2 C1 120.0(4) . . ?
C3 C2 H2A 120.0 . . ?
C1 C2 H2A 120.0 . . ?
C4 C3 C2 119.8(4) . . ?
C4 C3 H3A 120.1 . . ?
C2 C3 H3A 120.1 . . ?
O19 C4 C3 122.5(5) . . ?
O19 C4 C5 117.4(4) . . ?
C3 C4 C5 120.1(4) . . ?
C6 C5 C4 120.4(4) . . ?
C6 C5 H5A 119.8 . . ?
C4 C5 H5A 119.8 . . ?
C5 C6 C1 119.6(5) . . ?
C5 C6 H6A 120.2 . . ?
C1 C6 H6A 120.2 . . ?
O20 C7 C8 112.6(6) . . ?
O20 C7 H7A 109.1 . . ?
C8 C7 H7A 109.1 . . ?
O20 C7 H7B 109.1 . . ?
C8 C7 H7B 109.1 . . ?
H7A C7 H7B 107.8 . . ?
C7 C8 H8A 109.5 . . ?
C7 C8 H8B 109.5 . . ?
H8A C8 H8B 109.5 . . ?
C7 C8 H8C 109.5 . . ?
H8A C8 H8C 109.5 . . ?
H8B C8 H8C 109.5 . . ?
C112 C111 N2 116.9(4) . . ?
C112 C111 H11D 108.1 . . ?
N2 C111 H11D 108.1 . . ?
C112 C111 H11E 108.1 . . ?
N2 C111 H11E 108.1 . . ?
H11D C111 H11E 107.3 . . ?
C111 C112 C113 109.4(5) . . ?
C111 C112 H11F 109.8 . . ?
C113 C112 H11F 109.8 . . ?
C111 C112 H11G 109.8 . . ?
C113 C112 H11G 109.8 . . ?
H11F C112 H11G 108.2 . . ?
C114 C113 C112 114.1(7) . . ?
C114 C113 H11H 108.7 . . ?
C112 C113 H11H 108.7 . . ?
C114 C113 H11I 108.7 . . ?
C112 C113 H11I 108.7 . . ?
H11H C113 H11I 107.6 . . ?
C113 C114 H11A 109.5 . . ?
C113 C114 H11B 109.5 . . ?
H11A C114 H11B 109.5 . . ?
C113 C114 H11C 109.5 . . ?
H11A C114 H11C 109.5 . . ?
H11B C114 H11C 109.5 . . ?
C122 C121 N2 116.5(4) . . ?
C122 C121 H12D 108.2 . . ?
N2 C121 H12D 108.2 . . ?
C122 C121 H12E 108.2 . . ?
N2 C121 H12E 108.2 . . ?
H12D C121 H12E 107.3 . . ?
C121 C122 C123 113.5(5) . . ?
C121 C122 H12F 108.9 . . ?
C123 C122 H12F 108.9 . . ?
C121 C122 H12G 108.9 . . ?
C123 C122 H12G 108.9 . . ?
H12F C122 H12G 107.7 . . ?
C124 C123 C122 111.7(5) . . ?
C124 C123 H12H 109.3 . . ?
C122 C123 H12H 109.3 . . ?
C124 C123 H12I 109.3 . . ?
C122 C123 H12I 109.3 . . ?
H12H C123 H12I 107.9 . . ?
C123 C124 H12A 109.5 . . ?
C123 C124 H12B 109.5 . . ?
H12A C124 H12B 109.5 . . ?
C123 C124 H12C 109.5 . . ?
H12A C124 H12C 109.5 . . ?
H12B C124 H12C 109.5 . . ?
C132 C131 N2 115.7(3) . . ?
C132 C131 H13D 108.4 . . ?
N2 C131 H13D 108.4 . . ?
C132 C131 H13E 108.4 . . ?
N2 C131 H13E 108.4 . . ?
H13D C131 H13E 107.4 . . ?
C131 C132 C133 109.8(3) . . ?
C131 C132 H13F 109.7 . . ?
C133 C132 H13F 109.7 . . ?
C131 C132 H13G 109.7 . . ?
C133 C132 H13G 109.7 . . ?
H13F C132 H13G 108.2 . . ?
C134 C133 C132 112.0(4) . . ?
C134 C133 H13H 109.2 . . ?
C132 C133 H13H 109.2 . . ?
C134 C133 H13I 109.2 . . ?
C132 C133 H13I 109.2 . . ?
H13H C133 H13I 107.9 . . ?
C133 C134 H13A 109.5 . . ?
C133 C134 H13B 109.5 . . ?
H13A C134 H13B 109.5 . . ?
C133 C134 H13C 109.5 . . ?
H13A C134 H13C 109.5 . . ?
H13B C134 H13C 109.5 . . ?
N2 C141 C142 115.5(3) . . ?
N2 C141 H14D 108.4 . . ?
C142 C141 H14D 108.4 . . ?
N2 C141 H14E 108.4 . . ?
C142 C141 H14E 108.4 . . ?
H14D C141 H14E 107.5 . . ?
C141 C142 C143 109.8(4) . . ?
C141 C142 H14F 109.7 . . ?
C143 C142 H14F 109.7 . . ?
C141 C142 H14G 109.7 . . ?
C143 C142 H14G 109.7 . . ?
H14F C142 H14G 108.2 . . ?
C144 C143 C142 112.7(4) . . ?
C144 C143 H14H 109.1 . . ?
C142 C143 H14H 109.1 . . ?
C144 C143 H14I 109.1 . . ?
C142 C143 H14I 109.1 . . ?
H14H C143 H14I 107.8 . . ?
C143 C144 H14A 109.5 . . ?
C143 C144 H14B 109.5 . . ?
H14A C144 H14B 109.5 . . ?
C143 C144 H14C 109.5 . . ?
H14A C144 H14C 109.5 . . ?
H14B C144 H14C 109.5 . . ?
C212 C211 N3 116.2(4) . . ?
C212 C211 H21D 108.2 . . ?
N3 C211 H21D 108.2 . . ?
C212 C211 H21E 108.2 . . ?
N3 C211 H21E 108.2 . . ?
H21D C211 H21E 107.4 . . ?
C211 C212 C213 108.8(5) . . ?
C211 C212 H21F 109.9 . . ?
C213 C212 H21F 109.9 . . ?
C211 C212 H21G 109.9 . . ?
C213 C212 H21G 109.9 . . ?
H21F C212 H21G 108.3 . . ?
C214 C213 C212 113.2(7) . . ?
C214 C213 H21H 108.9 . . ?
C212 C213 H21H 108.9 . . ?
C214 C213 H21I 108.9 . . ?
C212 C213 H21I 108.9 . . ?
H21H C213 H21I 107.8 . . ?
C213 C214 H21A 109.5 . . ?
C213 C214 H21B 109.5 . . ?
H21A C214 H21B 109.5 . . ?
C213 C214 H21C 109.5 . . ?
H21A C214 H21C 109.5 . . ?
H21B C214 H21C 109.5 . . ?
C222 C221 N3 115.7(4) . . ?
C222 C221 H22D 108.4 . . ?
N3 C221 H22D 108.4 . . ?
C222 C221 H22E 108.4 . . ?
N3 C221 H22E 108.4 . . ?
H22D C221 H22E 107.4 . . ?
C221 C222 C223 110.0(6) . . ?
C221 C222 H22F 109.7 . . ?
C223 C222 H22F 109.7 . . ?
C221 C222 H22G 109.7 . . ?
C223 C222 H22G 109.7 . . ?
H22F C222 H22G 108.2 . . ?
C224 C223 C222 114.7(9) . . ?
C224 C223 H22H 108.6 . . ?
C222 C223 H22H 108.6 . . ?
C224 C223 H22I 108.6 . . ?
C222 C223 H22I 108.6 . . ?
H22H C223 H22I 107.6 . . ?
C223 C224 H22A 109.5 . . ?
C223 C224 H22B 109.5 . . ?
H22A C224 H22B 109.5 . . ?
C223 C224 H22C 109.5 . . ?
H22A C224 H22C 109.5 . . ?
H22B C224 H22C 109.5 . . ?
C232 C231 N3 116.4(4) . . ?
C232 C231 H23D 108.2 . . ?
N3 C231 H23D 108.2 . . ?
C232 C231 H23E 108.2 . . ?
N3 C231 H23E 108.2 . . ?
H23D C231 H23E 107.3 . . ?
C231 C232 C233 111.2(5) . . ?
C231 C232 H23F 109.4 . . ?
C233 C232 H23F 109.4 . . ?
C231 C232 H23G 109.4 . . ?
C233 C232 H23G 109.4 . . ?
H23F C232 H23G 108.0 . . ?
C234 C233 C232 114.2(7) . . ?
C234 C233 H23H 108.7 . . ?
C232 C233 H23H 108.7 . . ?
C234 C233 H23I 108.7 . . ?
C232 C233 H23I 108.7 . . ?
H23H C233 H23I 107.6 . . ?
C233 C234 H23A 109.5 . . ?
C233 C234 H23B 109.5 . . ?
H23A C234 H23B 109.5 . . ?
C233 C234 H23C 109.5 . . ?
H23A C234 H23C 109.5 . . ?
H23B C234 H23C 109.5 . . ?
C242 C241 N3 116.8(4) . . ?
C242 C241 H24D 108.1 . . ?
N3 C241 H24D 108.1 . . ?
C242 C241 H24E 108.1 . . ?
N3 C241 H24E 108.1 . . ?
H24D C241 H24E 107.3 . . ?
C243 C242 C241 111.8(6) . . ?
C243 C242 H24F 109.3 . . ?
C241 C242 H24F 109.3 . . ?
C243 C242 H24G 109.3 . . ?
C241 C242 H24G 109.3 . . ?
H24F C242 H24G 107.9 . . ?
C242 C243 C244 113.5(8) . . ?
C242 C243 H24H 108.9 . . ?
C244 C243 H24H 108.9 . . ?
C242 C243 H24I 108.9 . . ?
C244 C243 H24I 108.9 . . ?
H24H C243 H24I 107.7 . . ?
C243 C244 H24A 109.5 . . ?
C243 C244 H24B 109.5 . . ?
H24A C244 H24B 109.5 . . ?
C243 C244 H24C 109.5 . . ?
H24A C244 H24C 109.5 . . ?
H24B C244 H24C 109.5 . . ?

loop_
_geom_bond_atom_site_label_1
_geom_bond_atom_site_label_2
_geom_bond_distance
_geom_bond_site_symmetry_2
_geom_bond_publ_flag
Mo1 N1 1.732(3) . ?
Mo1 O9 1.910(3) . ?
Mo1 O7 1.934(3) . ?
Mo1 O8 1.967(3) . ?
Mo1 O10 1.969(3) . ?
Mo1 O1 2.213(2) . ?
Mo2 O2 1.683(3) . ?
Mo2 O12 1.884(3) . ?
Mo2 O7 1.922(3) . ?
Mo2 O15 1.923(3) . ?
Mo2 O11 1.966(4) . ?
Mo2 O1 2.324(2) . ?
Mo3 O3 1.680(4) . ?
Mo3 O8 1.869(3) . ?
Mo3 O11 1.887(4) . ?
Mo3 O16 1.965(3) . ?
Mo3 O13 1.981(4) . ?
Mo3 O1 2.334(2) . ?
Mo4 O4 1.686(3) . ?
Mo4 O14 1.890(3) . ?
Mo4 O17 1.909(3) . ?
Mo4 O9 1.930(3) . ?
Mo4 O12 1.974(3) . ?
Mo4 O1 2.331(2) . ?
Mo5 O5 1.678(3) . ?
Mo5 O10 1.880(3) . ?
Mo5 O13 1.892(4) . ?
Mo5 O18 1.948(3) . ?
Mo5 O14 1.967(3) . ?
Mo5 O1 2.333(2) . ?
Mo6 O6 1.678(3) . ?
Mo6 O18 1.903(3) . ?
Mo6 O16 1.904(3) . ?
Mo6 O15 1.917(3) . ?
Mo6 O17 1.932(3) . ?
Mo6 O1 2.363(2) . ?
O19 C4 1.367(5) . ?
O19 H19A 0.8200 . ?
O20 C7 1.398(7) . ?
O20 H20A 0.8200 . ?
N1 C1 1.397(5) . ?
N2 C141 1.514(5) . ?
N2 C121 1.516(5) . ?
N2 C131 1.530(5) . ?
N2 C111 1.532(5) . ?
N3 C241 1.515(7) . ?
N3 C221 1.518(6) . ?
N3 C231 1.521(6) . ?
N3 C211 1.530(6) . ?
C1 C6 1.382(6) . ?
C1 C2 1.387(6) . ?
C2 C3 1.382(6) . ?
C2 H2A 0.9300 . ?
C3 C4 1.372(6) . ?
C3 H3A 0.9300 . ?
C4 C5 1.382(7) . ?
C5 C6 1.375(6) . ?
C5 H5A 0.9300 . ?
C6 H6A 0.9300 . ?
C7 C8 1.448(10) . ?
C7 H7A 0.9700 . ?
C7 H7B 0.9700 . ?
C8 H8A 0.9600 . ?
C8 H8B 0.9600 . ?
C8 H8C 0.9600 . ?
C111 C112 1.510(6) . ?
C111 H11D 0.9700 . ?
C111 H11E 0.9700 . ?
C112 C113 1.547(9) . ?
C112 H11F 0.9700 . ?
C112 H11G 0.9700 . ?
C113 C114 1.458(11) . ?
C113 H11H 0.9700 . ?
C113 H11I 0.9700 . ?
C114 H11A 0.9600 . ?
C114 H11B 0.9600 . ?
C114 H11C 0.9600 . ?
C121 C122 1.501(7) . ?
C121 H12D 0.9700 . ?
C121 H12E 0.9700 . ?
C122 C123 1.528(7) . ?
C122 H12F 0.9700 . ?
C122 H12G 0.9700 . ?
C123 C124 1.418(6) . ?
C123 H12H 0.9700 . ?
C123 H12I 0.9700 . ?
C124 H12A 0.9600 . ?
C124 H12B 0.9600 . ?
C124 H12C 0.9600 . ?
C131 C132 1.514(5) . ?
C131 H13D 0.9700 . ?
C131 H13E 0.9700 . ?
C132 C133 1.521(5) . ?
C132 H13F 0.9700 . ?
C132 H13G 0.9700 . ?
C133 C134 1.515(6) . ?
C133 H13H 0.9700 . ?
C133 H13I 0.9700 . ?
C134 H13A 0.9600 . ?
C134 H13B 0.9600 . ?
C134 H13C 0.9600 . ?
C141 C142 1.521(6) . ?
C141 H14D 0.9700 . ?
C141 H14E 0.9700 . ?
C142 C143 1.526(6) . ?
C142 H14F 0.9700 . ?
C142 H14G 0.9700 . ?
C143 C144 1.503(7) . ?
C143 H14H 0.9700 . ?
C143 H14I 0.9700 . ?
C144 H14A 0.9600 . ?
C144 H14B 0.9600 . ?
C144 H14C 0.9600 . ?
C211 C212 1.518(7) . ?
C211 H21D 0.9700 . ?
C211 H21E 0.9700 . ?
C212 C213 1.536(8) . ?
C212 H21F 0.9700 . ?
C212 H21G 0.9700 . ?
C213 C214 1.489(10) . ?
C213 H21H 0.9700 . ?
C213 H21I 0.9700 . ?
C214 H21A 0.9600 . ?
C214 H21B 0.9600 . ?
C214 H21C 0.9600 . ?
C221 C222 1.510(8) . ?
C221 H22D 0.9700 . ?
C221 H22E 0.9700 . ?
C222 C223 1.522(9) . ?
C222 H22F 0.9700 . ?
C222 H22G 0.9700 . ?
C223 C224 1.335(11) . ?
C223 H22H 0.9700 . ?
C223 H22I 0.9700 . ?
C224 H22A 0.9600 . ?
C224 H22B 0.9600 . ?
C224 H22C 0.9600 . ?
C231 C232 1.502(7) . ?
C231 H23D 0.9700 . ?
C231 H23E 0.9700 . ?
C232 C233 1.529(8) . ?
C232 H23F 0.9700 . ?
C232 H23G 0.9700 . ?
C233 C234 1.439(10) . ?
C233 H23H 0.9700 . ?
C233 H23I 0.9700 . ?
C234 H23A 0.9600 . ?
C234 H23B 0.9600 . ?
C234 H23C 0.9600 . ?
C241 C242 1.495(8) . ?
C241 H24D 0.9700 . ?
C241 H24E 0.9700 . ?
C242 C243 1.457(10) . ?
C242 H24F 0.9700 . ?
C242 H24G 0.9700 . ?
C243 C244 1.502(12) . ?
C243 H24H 0.9700 . ?
C243 H24I 0.9700 . ?
C244 H24A 0.9600 . ?
C244 H24B 0.9600 . ?
C244 H24C 0.9600 . ?

loop_
_geom_hbond_atom_site_label_D
_geom_hbond_atom_site_label_H
_geom_hbond_atom_site_label_A
_geom_hbond_distance_DH
_geom_hbond_distance_HA
_geom_hbond_distance_DA
_geom_hbond_angle_DHA
_geom_hbond_site_symmetry_A
O19 H19A O20 0.82 1.94 2.735(6) 163.5 .
C3 H3A O13 0.93 2.57 3.451(6) 159.4 2_567

loop_
_geom_torsion_atom_site_label_1
_geom_torsion_atom_site_label_2
_geom_torsion_atom_site_label_3
_geom_torsion_atom_site_label_4
_geom_torsion
_geom_torsion_site_symmetry_1
_geom_torsion_site_symmetry_2
_geom_torsion_site_symmetry_3
_geom_torsion_site_symmetry_4
_geom_torsion_publ_flag
N1 Mo1 O1 Mo2 -139(2) . . . . ?
O9 Mo1 O1 Mo2 89.22(11) . . . . ?
O7 Mo1 O1 Mo2 -2.61(11) . . . . ?
O8 Mo1 O1 Mo2 -92.59(13) . . . . ?
O10 Mo1 O1 Mo2 179.53(12) . . . . ?
N1 Mo1 O1 Mo4 131(2) . . . . ?
O9 Mo1 O1 Mo4 -0.69(10) . . . . ?
O7 Mo1 O1 Mo4 -92.52(12) . . . . ?
O8 Mo1 O1 Mo4 177.49(13) . . . . ?
O10 Mo1 O1 Mo4 89.61(12) . . . . ?
N1 Mo1 O1 Mo5 41(2) . . . . ?
O9 Mo1 O1 Mo5 -90.72(11) . . . . ?
O7 Mo1 O1 Mo5 177.44(12) . . . . ?
O8 Mo1 O1 Mo5 87.46(12) . . . . ?
O10 Mo1 O1 Mo5 -0.42(11) . . . . ?
N1 Mo1 O1 Mo3 -49(2) . . . . ?
O9 Mo1 O1 Mo3 179.38(11) . . . . ?
O7 Mo1 O1 Mo3 87.55(12) . . . . ?
O8 Mo1 O1 Mo3 -2.43(12) . . . . ?
O10 Mo1 O1 Mo3 -90.31(12) . . . . ?
N1 Mo1 O1 Mo6 164(12) . . . . ?
O9 Mo1 O1 Mo6 32(12) . . . . ?
O7 Mo1 O1 Mo6 -60(12) . . . . ?
O8 Mo1 O1 Mo6 -150(12) . . . . ?
O10 Mo1 O1 Mo6 122(12) . . . . ?
O2 Mo2 O1 Mo1 105(3) . . . . ?
O12 Mo2 O1 Mo1 -89.18(12) . . . . ?
O7 Mo2 O1 Mo1 2.65(11) . . . . ?
O15 Mo2 O1 Mo1 179.28(13) . . . . ?
O11 Mo2 O1 Mo1 91.54(12) . . . . ?
O2 Mo2 O1 Mo4 -165(3) . . . . ?
O12 Mo2 O1 Mo4 1.36(10) . . . . ?
O7 Mo2 O1 Mo4 93.19(12) . . . . ?
O15 Mo2 O1 Mo4 -90.18(12) . . . . ?
O11 Mo2 O1 Mo4 -177.92(11) . . . . ?
O2 Mo2 O1 Mo5 -77(6) . . . . ?
O12 Mo2 O1 Mo5 89(4) . . . . ?
O7 Mo2 O1 Mo5 -179(100) . . . . ?
O15 Mo2 O1 Mo5 -3(4) . . . . ?
O11 Mo2 O1 Mo5 -90(4) . . . . ?
O2 Mo2 O1 Mo3 14(3) . . . . ?
O12 Mo2 O1 Mo3 179.88(11) . . . . ?
O7 Mo2 O1 Mo3 -88.28(12) . . . . ?
O15 Mo2 O1 Mo3 88.34(12) . . . . ?
O11 Mo2 O1 Mo3 0.61(10) . . . . ?
O2 Mo2 O1 Mo6 -76(3) . . . . ?
O12 Mo2 O1 Mo6 90.38(11) . . . . ?
O7 Mo2 O1 Mo6 -177.78(12) . . . . ?
O15 Mo2 O1 Mo6 -1.16(11) . . . . ?
O11 Mo2 O1 Mo6 -88.89(11) . . . . ?
O4 Mo4 O1 Mo1 92(5) . . . . ?
O14 Mo4 O1 Mo1 -90.19(11) . . . . ?
O17 Mo4 O1 Mo1 177.98(11) . . . . ?
O9 Mo4 O1 Mo1 0.70(10) . . . . ?
O12 Mo4 O1 Mo1 89.32(11) . . . . ?
O4 Mo4 O1 Mo2 1(5) . . . . ?
O14 Mo4 O1 Mo2 179.18(11) . . . . ?
O17 Mo4 O1 Mo2 87.35(10) . . . . ?
O9 Mo4 O1 Mo2 -89.94(11) . . . . ?
O12 Mo4 O1 Mo2 -1.31(10) . . . . ?
O4 Mo4 O1 Mo5 -177(66) . . . . ?
O14 Mo4 O1 Mo5 0.84(10) . . . . ?
O17 Mo4 O1 Mo5 -90.99(10) . . . . ?
O9 Mo4 O1 Mo5 91.72(11) . . . . ?
O12 Mo4 O1 Mo5 -179.65(11) . . . . ?
O4 Mo4 O1 Mo3 -91(6) . . . . ?
O14 Mo4 O1 Mo3 87(4) . . . . ?
O17 Mo4 O1 Mo3 -5(4) . . . . ?
O9 Mo4 O1 Mo3 178(100) . . . . ?
O12 Mo4 O1 Mo3 -94(4) . . . . ?
O4 Mo4 O1 Mo6 -88(5) . . . . ?
O14 Mo4 O1 Mo6 90.09(10) . . . . ?
O17 Mo4 O1 Mo6 -1.74(10) . . . . ?
O9 Mo4 O1 Mo6 -179.02(11) . . . . ?
O12 Mo4 O1 Mo6 -90.40(11) . . . . ?
O5 Mo5 O1 Mo1 90(3) . . . . ?
O10 Mo5 O1 Mo1 0.44(12) . . . . ?
O13 Mo5 O1 Mo1 -93.00(12) . . . . ?
O18 Mo5 O1 Mo1 177.29(12) . . . . ?
O14 Mo5 O1 Mo1 89.73(11) . . . . ?
O5 Mo5 O1 Mo2 -88(5) . . . . ?
O10 Mo5 O1 Mo2 -178(100) . . . . ?
O13 Mo5 O1 Mo2 89(4) . . . . ?
O18 Mo5 O1 Mo2 -1(4) . . . . ?
O14 Mo5 O1 Mo2 -88(4) . . . . ?
O5 Mo5 O1 Mo4 0(3) . . . . ?
O10 Mo5 O1 Mo4 -90.10(12) . . . . ?
O13 Mo5 O1 Mo4 176.46(12) . . . . ?
O18 Mo5 O1 Mo4 86.75(11) . . . . ?
O14 Mo5 O1 Mo4 -0.81(9) . . . . ?
O5 Mo5 O1 Mo3 -179(100) . . . . ?
O10 Mo5 O1 Mo3 91.37(12) . . . . ?
O13 Mo5 O1 Mo3 -2.07(11) . . . . ?
O18 Mo5 O1 Mo3 -91.78(11) . . . . ?
O14 Mo5 O1 Mo3 -179.34(10) . . . . ?
O5 Mo5 O1 Mo6 -89(3) . . . . ?
O10 Mo5 O1 Mo6 -179.13(12) . . . . ?
O13 Mo5 O1 Mo6 87.44(12) . . . . ?
O18 Mo5 O1 Mo6 -2.27(11) . . . . ?
O14 Mo5 O1 Mo6 -89.83(11) . . . . ?
O3 Mo3 O1 Mo1 137(5) . . . . ?
O8 Mo3 O1 Mo1 2.57(12) . . . . ?
O11 Mo3 O1 Mo1 -91.26(12) . . . . ?
O16 Mo3 O1 Mo1 178.82(12) . . . . ?
O13 Mo3 O1 Mo1 93.01(12) . . . . ?
O3 Mo3 O1 Mo2 -133(5) . . . . ?
O8 Mo3 O1 Mo2 93.20(13) . . . . ?
O11 Mo3 O1 Mo2 -0.63(11) . . . . ?
O16 Mo3 O1 Mo2 -90.55(12) . . . . ?
O13 Mo3 O1 Mo2 -176.36(12) . . . . ?
O3 Mo3 O1 Mo4 -40(8) . . . . ?
O8 Mo3 O1 Mo4 -174(4) . . . . ?
O11 Mo3 O1 Mo4 92(4) . . . . ?
O16 Mo3 O1 Mo4 2(4) . . . . ?
O13 Mo3 O1 Mo4 -84(4) . . . . ?
O3 Mo3 O1 Mo5 46(5) . . . . ?
O8 Mo3 O1 Mo5 -88.45(13) . . . . ?
O11 Mo3 O1 Mo5 177.72(11) . . . . ?
O16 Mo3 O1 Mo5 87.80(12) . . . . ?
O13 Mo3 O1 Mo5 1.99(11) . . . . ?
O3 Mo3 O1 Mo6 -44(5) . . . . ?
O8 Mo3 O1 Mo6 -177.71(13) . . . . ?
O11 Mo3 O1 Mo6 88.46(11) . . . . ?
O16 Mo3 O1 Mo6 -1.46(11) . . . . ?
O13 Mo3 O1 Mo6 -87.27(11) . . . . ?
O6 Mo6 O1 Mo1 -96(16) . . . . ?
O18 Mo6 O1 Mo1 -120(12) . . . . ?
O16 Mo6 O1 Mo1 149(12) . . . . ?
O15 Mo6 O1 Mo1 58(12) . . . . ?
O17 Mo6 O1 Mo1 -31(12) . . . . ?
O6 Mo6 O1 Mo2 -153(10) . . . . ?
O18 Mo6 O1 Mo2 -177.63(12) . . . . ?
O16 Mo6 O1 Mo2 91.67(12) . . . . ?
O15 Mo6 O1 Mo2 1.16(12) . . . . ?
O17 Mo6 O1 Mo2 -88.20(11) . . . . ?
O6 Mo6 O1 Mo4 -63(10) . . . . ?
O18 Mo6 O1 Mo4 -87.71(11) . . . . ?
O16 Mo6 O1 Mo4 -178.41(12) . . . . ?
O15 Mo6 O1 Mo4 91.09(12) . . . . ?
O17 Mo6 O1 Mo4 1.73(10) . . . . ?
O6 Mo6 O1 Mo5 27(10) . . . . ?
O18 Mo6 O1 Mo5 2.33(11) . . . . ?
O16 Mo6 O1 Mo5 -88.38(12) . . . . ?
O15 Mo6 O1 Mo5 -178.88(13) . . . . ?
O17 Mo6 O1 Mo5 91.76(11) . . . . ?
O6 Mo6 O1 Mo3 117(10) . . . . ?
O18 Mo6 O1 Mo3 92.21(12) . . . . ?
O16 Mo6 O1 Mo3 1.50(12) . . . . ?
O15 Mo6 O1 Mo3 -89.00(12) . . . . ?
O17 Mo6 O1 Mo3 -178.36(11) . . . . ?
O2 Mo2 O7 Mo1 179.3(2) . . . . ?
O12 Mo2 O7 Mo1 74.05(18) . . . . ?
O15 Mo2 O7 Mo1 -10.6(4) . . . . ?
O11 Mo2 O7 Mo1 -79.39(18) . . . . ?
O1 Mo2 O7 Mo1 -3.32(14) . . . . ?
N1 Mo1 O7 Mo2 -179.40(19) . . . . ?
O9 Mo1 O7 Mo2 -75.56(18) . . . . ?
O8 Mo1 O7 Mo2 81.03(18) . . . . ?
O10 Mo1 O7 Mo2 8.7(5) . . . . ?
O1 Mo1 O7 Mo2 3.45(15) . . . . ?
O3 Mo3 O8 Mo1 178.3(2) . . . . ?
O11 Mo3 O8 Mo1 72.9(2) . . . . ?
O16 Mo3 O8 Mo1 -11.0(4) . . . . ?
O13 Mo3 O8 Mo1 -79.35(19) . . . . ?
O1 Mo3 O8 Mo1 -3.20(15) . . . . ?
N1 Mo1 O8 Mo3 -179.6(2) . . . . ?
O9 Mo1 O8 Mo3 7.8(5) . . . . ?
O7 Mo1 O8 Mo3 -75.96(19) . . . . ?
O10 Mo1 O8 Mo3 81.76(19) . . . . ?
O1 Mo1 O8 Mo3 3.36(16) . . . . ?
N1 Mo1 O9 Mo4 -175.99(18) . . . . ?
O7 Mo1 O9 Mo4 79.83(16) . . . . ?
O8 Mo1 O9 Mo4 -3.5(4) . . . . ?
O10 Mo1 O9 Mo4 -76.91(16) . . . . ?
O1 Mo1 O9 Mo4 0.92(14) . . . . ?
O4 Mo4 O9 Mo1 -179.16(18) . . . . ?
O14 Mo4 O9 Mo1 76.21(17) . . . . ?
O17 Mo4 O9 Mo1 -6.7(4) . . . . ?
O12 Mo4 O9 Mo1 -77.25(17) . . . . ?
O1 Mo4 O9 Mo1 -0.89(13) . . . . ?
O5 Mo5 O10 Mo1 -177.6(2) . . . . ?
O13 Mo5 O10 Mo1 76.51(19) . . . . ?
O18 Mo5 O10 Mo1 -7.2(4) . . . . ?
O14 Mo5 O10 Mo1 -76.57(17) . . . . ?
O1 Mo5 O10 Mo1 -0.54(14) . . . . ?
N1 Mo1 O10 Mo5 -176.74(19) . . . . ?
O9 Mo1 O10 Mo5 79.91(18) . . . . ?
O7 Mo1 O10 Mo5 -4.7(5) . . . . ?
O8 Mo1 O10 Mo5 -77.49(18) . . . . ?
O1 Mo1 O10 Mo5 0.57(15) . . . . ?
O3 Mo3 O11 Mo2 179.28(19) . . . . ?
O8 Mo3 O11 Mo2 -74.84(18) . . . . ?
O16 Mo3 O11 Mo2 77.52(18) . . . . ?
O13 Mo3 O11 Mo2 9.7(4) . . . . ?
O1 Mo3 O11 Mo2 0.84(14) . . . . ?
O2 Mo2 O11 Mo3 179.76(19) . . . . ?
O12 Mo2 O11 Mo3 -2.4(4) . . . . ?
O7 Mo2 O11 Mo3 76.35(18) . . . . ?
O15 Mo2 O11 Mo3 -78.77(18) . . . . ?
O1 Mo2 O11 Mo3 -0.85(14) . . . . ?
O2 Mo2 O12 Mo4 177.55(17) . . . . ?
O7 Mo2 O12 Mo4 -78.24(17) . . . . ?
O15 Mo2 O12 Mo4 75.16(17) . . . . ?
O11 Mo2 O12 Mo4 -0.3(4) . . . . ?
O1 Mo2 O12 Mo4 -1.80(14) . . . . ?
O4 Mo4 O12 Mo2 -178.12(17) . . . . ?
O14 Mo4 O12 Mo2 2.8(4) . . . . ?
O17 Mo4 O12 Mo2 -76.00(17) . . . . ?
O9 Mo4 O12 Mo2 78.37(17) . . . . ?
O1 Mo4 O12 Mo2 1.81(14) . . . . ?
O5 Mo5 O13 Mo3 -177.45(18) . . . . ?
O10 Mo5 O13 Mo3 -73.26(18) . . . . ?
O18 Mo5 O13 Mo3 79.42(18) . . . . ?
O14 Mo5 O13 Mo3 8.5(4) . . . . ?
O1 Mo5 O13 Mo3 2.73(15) . . . . ?
O3 Mo3 O13 Mo5 178.7(2) . . . . ?
O8 Mo3 O13 Mo5 73.74(19) . . . . ?
O11 Mo3 O13 Mo5 -11.7(4) . . . . ?
O16 Mo3 O13 Mo5 -80.39(18) . . . . ?
O1 Mo3 O13 Mo5 -2.74(15) . . . . ?
O4 Mo4 O14 Mo5 178.82(16) . . . . ?
O17 Mo4 O14 Mo5 75.90(16) . . . . ?
O9 Mo4 O14 Mo5 -77.10(16) . . . . ?
O12 Mo4 O14 Mo5 -2.2(4) . . . . ?
O1 Mo4 O14 Mo5 -1.12(13) . . . . ?
O5 Mo5 O14 Mo4 -178.84(17) . . . . ?
O10 Mo5 O14 Mo4 78.11(17) . . . . ?
O13 Mo5 O14 Mo4 -4.7(4) . . . . ?
O18 Mo5 O14 Mo4 -76.19(16) . . . . ?
O1 Mo5 O14 Mo4 1.13(13) . . . . ?
O6 Mo6 O15 Mo2 178.05(19) . . . . ?
O18 Mo6 O15 Mo2 1.0(4) . . . . ?
O16 Mo6 O15 Mo2 -78.54(19) . . . . ?
O17 Mo6 O15 Mo2 74.85(19) . . . . ?
O1 Mo6 O15 Mo2 -1.59(16) . . . . ?
O2 Mo2 O15 Mo6 179.1(2) . . . . ?
O12 Mo2 O15 Mo6 -75.81(19) . . . . ?
O7 Mo2 O15 Mo6 8.9(4) . . . . ?
O11 Mo2 O15 Mo6 77.9(2) . . . . ?
O1 Mo2 O15 Mo6 1.61(16) . . . . ?
O6 Mo6 O16 Mo3 178.74(18) . . . . ?
O18 Mo6 O16 Mo3 -78.60(19) . . . . ?
O15 Mo6 O16 Mo3 74.36(19) . . . . ?
O17 Mo6 O16 Mo3 -1.7(4) . . . . ?
O1 Mo6 O16 Mo3 -2.01(16) . . . . ?
O3 Mo3 O16 Mo6 -179.4(2) . . . . ?
O8 Mo3 O16 Mo6 9.9(4) . . . . ?
O11 Mo3 O16 Mo6 -75.0(2) . . . . ?
O13 Mo3 O16 Mo6 79.19(19) . . . . ?
O1 Mo3 O16 Mo6 2.04(16) . . . . ?
O4 Mo4 O17 Mo6 -179.31(18) . . . . ?
O14 Mo4 O17 Mo6 -74.44(17) . . . . ?
O9 Mo4 O17 Mo6 8.2(4) . . . . ?
O12 Mo4 O17 Mo6 78.67(17) . . . . ?
O1 Mo4 O17 Mo6 2.41(14) . . . . ?
O6 Mo6 O17 Mo4 176.86(17) . . . . ?
O18 Mo6 O17 Mo4 74.53(17) . . . . ?
O16 Mo6 O17 Mo4 -2.7(4) . . . . ?
O15 Mo6 O17 Mo4 -79.06(17) . . . . ?
O1 Mo6 O17 Mo4 -2.39(14) . . . . ?
O6 Mo6 O18 Mo5 177.19(18) . . . . ?
O16 Mo6 O18 Mo5 73.74(18) . . . . ?
O15 Mo6 O18 Mo5 -5.7(4) . . . . ?
O17 Mo6 O18 Mo5 -79.56(18) . . . . ?
O1 Mo6 O18 Mo5 -3.15(15) . . . . ?
O5 Mo5 O18 Mo6 -179.8(2) . . . . ?
O10 Mo5 O18 Mo6 9.8(4) . . . . ?
O13 Mo5 O18 Mo6 -74.72(19) . . . . ?
O14 Mo5 O18 Mo6 79.60(18) . . . . ?
O1 Mo5 O18 Mo6 3.19(15) . . . . ?
O9 Mo1 N1 C1 134.9(18) . . . . ?
O7 Mo1 N1 C1 -132.0(18) . . . . ?
O8 Mo1 N1 C1 -42.1(18) . . . . ?
O10 Mo1 N1 C1 44.7(18) . . . . ?
O1 Mo1 N1 C1 4(4) . . . . ?
Mo1 N1 C1 C6 -163.3(16) . . . . ?
Mo1 N1 C1 C2 18(2) . . . . ?
C6 C1 C2 C3 -0.4(7) . . . . ?
N1 C1 C2 C3 178.6(4) . . . . ?
C1 C2 C3 C4 0.0(8) . . . . ?
C2 C3 C4 O19 -179.4(5) . . . . ?
C2 C3 C4 C5 1.2(9) . . . . ?
O19 C4 C5 C6 178.5(6) . . . . ?
C3 C4 C5 C6 -2.0(9) . . . . ?
C4 C5 C6 C1 1.6(9) . . . . ?
C2 C1 C6 C5 -0.4(8) . . . . ?
N1 C1 C6 C5 -179.4(5) . . . . ?
C141 N2 C111 C112 -53.8(5) . . . . ?
C121 N2 C111 C112 65.9(5) . . . . ?
C131 N2 C111 C112 -173.4(4) . . . . ?
N2 C111 C112 C113 -176.2(5) . . . . ?
C111 C112 C113 C114 79.8(7) . . . . ?
C141 N2 C121 C122 -64.0(5) . . . . ?
C131 N2 C121 C122 55.5(5) . . . . ?
C111 N2 C121 C122 174.3(4) . . . . ?
N2 C121 C122 C123 -169.7(4) . . . . ?
C121 C122 C123 C124 83.1(8) . . . . ?
C141 N2 C131 C132 171.6(4) . . . . ?
C121 N2 C131 C132 52.4(5) . . . . ?
C111 N2 C131 C132 -67.0(4) . . . . ?
N2 C131 C132 C133 -179.8(3) . . . . ?
C131 C132 C133 C134 -179.9(4) . . . . ?
C121 N2 C141 C142 -176.2(4) . . . . ?
C131 N2 C141 C142 62.9(5) . . . . ?
C111 N2 C141 C142 -56.2(5) . . . . ?
N2 C141 C142 C143 -171.3(4) . . . . ?
C141 C142 C143 C144 -178.5(5) . . . . ?
C241 N3 C211 C212 -60.0(6) . . . . ?
C221 N3 C211 C212 58.9(6) . . . . ?
C231 N3 C211 C212 179.6(5) . . . . ?
N3 C211 C212 C213 175.8(5) . . . . ?
C211 C212 C213 C214 -171.8(7) . . . . ?
C241 N3 C221 C222 178.2(5) . . . . ?
C231 N3 C221 C222 -60.4(6) . . . . ?
C211 N3 C221 C222 57.6(6) . . . . ?
N3 C221 C222 C223 -177.3(6) . . . . ?
C221 C222 C223 C224 -81.6(11) . . . . ?
C241 N3 C231 C232 65.2(6) . . . . ?
C221 N3 C231 C232 -54.1(7) . . . . ?
C211 N3 C231 C232 -174.8(5) . . . . ?
N3 C231 C232 C233 -169.2(6) . . . . ?
C231 C232 C233 C234 77.6(9) . . . . ?
C221 N3 C241 C242 -176.6(6) . . . . ?
C231 N3 C241 C242 62.1(7) . . . . ?
C211 N3 C241 C242 -55.6(7) . . . . ?
N3 C241 C242 C243 -178.6(8) . . . . ?
C241 C242 C243 C244 -166.2(10) . . . . ?
